data_4002892
loop_
_publ_author_name
'Guntlin, Christoph P.'
'Ochsenbein, Stefan T.'
'W\"orle, Michael'
'Erni, Rolf'
'Kravchyk, Kostiantyn V.'
'Kovalenko, Maksym V.'

_publ_section_title
;
 Popcorn-Shaped Fe <sub> <i>x</i> </sub> O (W\"ustite) Nanoparticles from
 a Single-Source Precursor: Colloidal Synthesis and Magnetic Properties.
;
_journal_issue 4
_journal_name_full 'Chemistry of materials : a publication of the American Chemical Society'
_journal_page_first 1249
_journal_page_last 1256
_journal_paper_doi 10.1021/acs.chemmater.7b04382
_journal_volume 30
_journal_year 2018
_chemical_formula_moiety 'C16 H10 F24 Fe3 O20, 2(C2 H F3 O2)'
_chemical_formula_sum 'C20 H12 F30 Fe3 O24'
_chemical_formula_weight 1373.85
_space_group_crystal_system triclinic
_space_group_IT_number 2
_space_group_name_Hall '-P 1'
_space_group_name_H-M_alt 'P -1'
_symmetry_space_group_name_Hall '-P 1'
_symmetry_space_group_name_H-M 'P -1'
_atom_sites_solution_hydrogens mixed
_atom_sites_solution_primary iterative
_audit_creation_date 2017-07-11
_audit_creation_method
;
Olex2 1.2
(compiled 2017.03.28 svn.r3405 for OlexSys, GUI svn.r5337)
;
_cell_angle_alpha 84.900(14)
_cell_angle_beta 71.634(14)
_cell_angle_gamma 81.897(14)
_cell_formula_units_Z 1
_cell_length_a 9.201(5)
_cell_length_b 10.484(6)
_cell_length_c 12.232(6)
_cell_measurement_reflns_used 516
_cell_measurement_temperature 250(2)
_cell_measurement_theta_max 24.358
_cell_measurement_theta_min 2.349
_cell_volume 1107.4(10)
_computing_cell_refinement 'SAINT V8.38A (2016)'
_computing_data_collection 'Bruker APEX2'
_computing_data_reduction 'SAINT V8.38A (2016)'
_computing_molecular_graphics 'Olex2 (Dolomanov et al., 2009)'
_computing_publication_material 'Olex2 (Dolomanov et al., 2009)'
_computing_structure_refinement 'XL (Sheldrick, 2008)'
_computing_structure_solution 'XS (Sheldrick, 2008)'
_diffrn_ambient_temperature 250
_diffrn_detector 'Bruker APEX2 area detector'
_diffrn_detector_area_resol_mean 8.33
_diffrn_detector_type 'CCD area detector'
_diffrn_measured_fraction_theta_full 0.994
_diffrn_measured_fraction_theta_max 0.955
_diffrn_measurement_device 'fixed chi three-circle diffractometer'
_diffrn_measurement_device_type 'Bruker SMART Apex2'
_diffrn_measurement_method '\w and \f scans'
_diffrn_radiation_monochromator graphite
_diffrn_radiation_probe x-ray
_diffrn_radiation_type MoK\a
_diffrn_radiation_wavelength 0.71073
_diffrn_radiation_xray_symbol K-L~3~
_diffrn_reflns_av_unetI/netI 0.1362
_diffrn_reflns_Laue_measured_fraction_full 0.994
_diffrn_reflns_Laue_measured_fraction_max 0.955
_diffrn_reflns_limit_h_max 11
_diffrn_reflns_limit_h_min -10
_diffrn_reflns_limit_k_max 12
_diffrn_reflns_limit_k_min -12
_diffrn_reflns_limit_l_max 15
_diffrn_reflns_limit_l_min 0
_diffrn_reflns_number 4731
_diffrn_reflns_point_group_measured_fraction_full 0.994
_diffrn_reflns_point_group_measured_fraction_max 0.955
_diffrn_reflns_theta_full 25.242
_diffrn_reflns_theta_max 26.538
_diffrn_reflns_theta_min 1.756
_diffrn_source 'sealed tube'
_diffrn_standards_number 0
_exptl_absorpt_coefficient_mu 1.177
_exptl_absorpt_correction_T_max 0.823759
_exptl_absorpt_correction_T_min 0.509163
_exptl_absorpt_correction_type multi-scan
_exptl_absorpt_process_details
;
 TWINABS-2012/1 (Bruker,2012) was used for absorption correction.
 
For component 1:
 wR2(int) was 0.1070 before and 0.0471 after correction.
 The Ratio of minimum to maximum transmission not present.
 The \l/2 correction factor is Not present
 
For component 2:
 wR2(int) was 0.1025 before and 0.0406 after correction.
 The Ratio of minimum to maximum transmission is 0.62.
 The \l/2 correction factor is Not present

Final HKLF 4 output contains 22822 reflections, Rint = 0.1168
 (4853 with I > 3sig(I), Rint = 0.0904)
;
_exptl_crystal_colour yellow
_exptl_crystal_colour_primary yellow
_exptl_crystal_density_diffrn 2.060
_exptl_crystal_description needle
_exptl_crystal_F_000 672
_exptl_crystal_preparation 'FeCl3 + TFA, reflux, 26h, add H2O after 2h'
_exptl_crystal_recrystallization_method 'crystallized from a THF/toluene mixture'
_exptl_crystal_size_max 0.376
_exptl_crystal_size_mid 0.172
_exptl_crystal_size_min 0.128
_refine_diff_density_max 0.884
_refine_diff_density_min -0.531
_refine_diff_density_rms 0.105
_refine_ls_extinction_method none
_refine_ls_goodness_of_fit_ref 0.924
_refine_ls_hydrogen_treatment mixed
_refine_ls_matrix_type full
_refine_ls_number_parameters 476
_refine_ls_number_reflns 4731
_refine_ls_number_restraints 564
_refine_ls_restrained_S_all 0.881
_refine_ls_R_factor_all 0.1413
_refine_ls_R_factor_gt 0.0653
_refine_ls_shift/su_max 0.000
_refine_ls_shift/su_mean 0.000
_refine_ls_structure_factor_coef Fsqd
_refine_ls_weighting_details 'w=1/[\s^2^(Fo^2^)+(0.0841P)^2^] where P=(Fo^2^+2Fc^2^)/3'
_refine_ls_weighting_scheme calc
_refine_ls_wR_factor_gt 0.1362
_refine_ls_wR_factor_ref 0.1619
_reflns_Friedel_coverage 0.000
_reflns_number_gt 2405
_reflns_number_total 4731
_reflns_threshold_expression 'I > 2\s(I)'
_cod_data_source_file cm7b04382_si_005.cif
_cod_data_source_block p_1_twin
_cod_depositor_comments 'Adding full bibliography for 4002891--4002892.cif.'
_cod_original_cell_volume 1107.5(10)
_cod_database_code 4002892
_shelx_shelxl_version_number 2016/6
_shelx_space_group_comment
;
The symmetry employed for this shelxl refinement is uniquely defined
by the following loop, which should always be used as a source of
symmetry information in preference to the above space-group names.
They are only intended as comments.
;
_olex2_refinement_description
;
1. Twinned data refinement
 Scales: 0.714(10)
 0.286(10)
2. Fixed Uiso
 At 1.5 times of:
  All O(H) groups, All O(H,H) groups
3. Shared sites
{C6B, C6}
4. Restrained distances
 O1-H1B = O1-H1A
 0.958 with sigma of 0.001
 H1B-H1A
 1.515 with sigma of 0.001
 O7-H1B
 1.732 with sigma of 0.02
 C6B-C5 \\sim C6A-C5 \\sim C5-C6
 with sigma of 0.001
 F9-F7 \\sim F9-F8 \\sim F7-F8
 with sigma of 0.001
 F8A-F7A \\sim F8A-F9A \\sim F9A-F7A
 with sigma of 0.001
 F8B-F7B \\sim F8B-F9B \\sim F7B-F9B
 with sigma of 0.001
 F7A-C6A \\sim F8A-C6A \\sim F9A-C6A
 with sigma of 0.001
 F8-C6B \\sim F9-C6B \\sim F7-C6B
 with sigma of 0.001
 F7B-C6 \\sim F9B-C6 \\sim F8B-C6
 with sigma of 0.001
 C4A-C3 \\sim C4-C3 \\sim C4B-C3
 with sigma of 0.001
 F6B-C4B \\sim F5B-C4B \\sim F4B-C4B
 with sigma of 0.001
 F6A-C4A \\sim F5A-C4A \\sim F4A-C4A
 with sigma of 0.001
 C4-F5 \\sim C4-F4 \\sim C4-F6
 with sigma of 0.001
 F6A-F4A \\sim F6A-F5A \\sim F4A-F5A \\sim F6B-F4B \\sim F6B-F5B \\sim F4B-F5B
\\sim F5-F4 \\sim F5-F6 ~
 F4-F6
 with sigma of 0.001
5. Uiso/Uaniso restraints and constraints
Uanis(C6B) = Uanis(C6A) = Uanis(C6)
Uanis(C4A) = Uanis(C4) = Uanis(C4B)
Uanis(F5B) = Uanis(F5A)
6. Rigid body (RIGU) restrains
 All non-hydrogen atoms
 with sigma for 1-2 distances of 0.004 and sigma for 1-3 distances of 0.004
7. Others
 1*[Sof(F4)+Sof(F5)+Sof(F6)+Sof(C4)]+1*[Sof(F4A)+Sof(F5A)+Sof(F6A)+Sof(C4A)]+1*
 [Sof(F4B)+Sof(F5B)+Sof(F6B)+Sof(C4B)]=1 with esd of 0.001
 1*[Sof(F7)+Sof(F8)+Sof(F9)+Sof(C6B)]+1*[Sof(F7A)+Sof(F8A)+Sof(F9A)+Sof(C6A)]+
 1*[Sof(F7B)+Sof(F8B)+Sof(F9B)+Sof(C6)]=1 with esd of 0.001
 Sof(F4)=Sof(F5)=Sof(F6)=Sof(C4)=FVAR(1)
 Sof(F4A)=Sof(F5A)=Sof(F6A)=Sof(C4A)=FVAR(2)
 Sof(F4B)=Sof(F5B)=Sof(F6B)=Sof(C4B)=FVAR(3)
 Sof(F7)=Sof(F8)=Sof(F9)=Sof(C6B)=FVAR(4)
 Sof(F7A)=Sof(F8A)=Sof(F9A)=Sof(C6A)=FVAR(5)
 Sof(F7B)=Sof(F8B)=Sof(F9B)=Sof(C6)=FVAR(6)
8.a Rotating group:
 O10(H10A,H10B)
8.b Idealised tetrahedral OH refined as rotating group:
 O9(H9), O11(H11)
;
_olex2_exptl_crystal_mounting_method tip-mounted
_olex2_submission_special_instructions 'No special instructions were received'

loop_
_space_group_symop_operation_xyz
'x, y, z'
'-x, -y, -z'

loop_
_atom_site_label
_atom_site_type_symbol
_atom_site_fract_x
_atom_site_fract_y
_atom_site_fract_z
_atom_site_U_iso_or_equiv
_atom_site_adp_type
_atom_site_occupancy
_atom_site_site_symmetry_order
_atom_site_calc_flag
_atom_site_refinement_flags_posn
_atom_site_refinement_flags_adp
_atom_site_refinement_flags_occupancy
_atom_site_disorder_assembly
_atom_site_disorder_group
Fe1 Fe 0.500000 0.500000 0.500000 0.0294(3) Uani 1 2 d S TU P . .
Fe2 Fe 0.43002(9) 0.21232(8) 0.40047(7) 0.0318(3) Uani 1 1 d . U . . .
F1 F 0.8070(5) 0.1005(5) 0.6143(4) 0.0890(15) Uani 1 1 d . U . . .
F2 F 0.9175(4) 0.0924(4) 0.4339(4) 0.0735(12) Uani 1 1 d . U . . .
F3 F 0.9303(4) 0.2523(4) 0.5224(4) 0.0753(13) Uani 1 1 d . U . . .
F4B F 0.5685(10) 0.5493(12) 0.0916(12) 0.100(4) Uani 0.653(17) 1 d D U . A 3
F4 F 0.650(3) 0.3906(17) 0.043(2) 0.098(13) Uani 0.195(14) 1 d D U . A 1
F4A F 0.5939(18) 0.474(3) 0.0598(18) 0.069(10) Uani 0.152(14) 1 d D U . A 2
F5A F 0.735(3) 0.5840(13) 0.113(3) 0.068(3) Uani 0.152(14) 1 d D U . A 2
F5B F 0.7843(9) 0.5530(9) 0.1205(9) 0.068(3) Uani 0.653(17) 1 d D U . A 3
F5 F 0.591(2) 0.5828(15) 0.099(3) 0.103(14) Uani 0.195(14) 1 d D U . A 1
F6A F 0.801(2) 0.3830(14) 0.089(3) 0.054(9) Uani 0.152(14) 1 d D U . A 2
F6B F 0.7387(15) 0.3855(7) 0.0563(9) 0.111(6) Uani 0.653(17) 1 d D U . A 3
F6 F 0.8094(15) 0.480(2) 0.095(2) 0.112(15) Uani 0.195(14) 1 d D U . A 1
F7 F 0.1021(19) 0.4280(16) 0.1426(12) 0.079(5) Uani 0.50(2) 1 d D U . B 1
F7A F 0.009(3) 0.451(2) 0.211(3) 0.090(12) Uani 0.150(15) 1 d D U . B 2
F7B F 0.153(3) 0.3915(19) 0.1219(16) 0.090(9) Uani 0.35(2) 1 d D U . B 3
F8B F 0.075(3) 0.2113(15) 0.198(2) 0.085(7) Uani 0.35(2) 1 d D U . B 3
F8A F 0.189(4) 0.315(3) 0.109(2) 0.088(13) Uani 0.150(15) 1 d D U . B 2
F8 F 0.124(2) 0.2219(14) 0.1696(18) 0.114(8) Uani 0.50(2) 1 d D U . B 1
F9B F -0.0520(19) 0.3889(19) 0.266(2) 0.066(7) Uani 0.35(2) 1 d D U . B 3
F9 F -0.0631(16) 0.3393(17) 0.2836(18) 0.075(5) Uani 0.50(2) 1 d D U . B 1
F9A F 0.007(3) 0.246(2) 0.253(3) 0.078(13) Uani 0.150(15) 1 d D U . B 2
F10 F 0.6747(7) -0.1130(5) 0.0572(5) 0.118(2) Uani 1 1 d . U . . .
F11 F 0.5839(8) -0.1901(5) 0.2239(5) 0.124(2) Uani 1 1 d . U . . .
F12 F 0.4396(6) -0.1068(6) 0.1277(6) 0.135(2) Uani 1 1 d . U . . .
O1 O 0.3253(4) 0.3860(3) 0.4949(3) 0.0341(9) Uani 1 1 d D U . . .
H1A H 0.246(2) 0.384(5) 0.5676(10) 0.051 Uiso 1 1 d DR . . . .
H1B H 0.272(3) 0.389(4) 0.4387(15) 0.051 Uiso 1 1 d DR . . . .
O2 O 0.6214(4) 0.1663(4) 0.4567(4) 0.0420(10) Uani 1 1 d . U . . .
O3 O 0.6552(4) 0.3482(4) 0.5208(4) 0.0453(11) Uani 1 1 d . U . . .
O4 O 0.5927(5) 0.4997(4) 0.3244(4) 0.0448(11) Uani 1 1 d . U . . .
O5 O 0.5582(5) 0.3180(4) 0.2593(3) 0.0456(11) Uani 1 1 d . U . . .
O6 O 0.2636(5) 0.2380(4) 0.3202(4) 0.0483(11) Uani 1 1 d . U . . .
O7 O 0.1830(5) 0.4479(4) 0.3352(4) 0.0559(13) Uani 1 1 d D U . . .
O8 O 0.5128(5) 0.0419(4) 0.3043(4) 0.0447(11) Uani 1 1 d . U . . .
O9 O 0.5951(8) 0.1227(5) 0.1229(5) 0.0854(18) Uani 1 1 d . U . . .
H9 H 0.563627 0.194165 0.151442 0.128 Uiso 1 1 calc GR . . . .
O10 O 0.3118(5) 0.1035(4) 0.5339(4) 0.0464(11) Uani 1 1 d . U . . .
H10A H 0.314135 0.023965 0.518078 0.070 Uiso 1 1 d GR . . . .
H10B H 0.216805 0.136885 0.561169 0.070 Uiso 1 1 d GR . . . .
C1 C 0.6902(6) 0.2352(6) 0.4954(5) 0.0367(14) Uani 1 1 d . U . . .
C2 C 0.8377(7) 0.1706(7) 0.5175(7) 0.0499(16) Uani 1 1 d . U . . .
C3 C 0.6031(7) 0.4272(7) 0.2478(5) 0.0396(14) Uani 1 1 d D U . . .
C4A C 0.6832(14) 0.4716(12) 0.1253(7) 0.0567(18) Uani 0.152(14) 1 d D U . A 2
C4B C 0.6770(7) 0.4797(6) 0.1269(5) 0.0567(18) Uani 0.653(17) 1 d D U . A 3
C4 C 0.6598(15) 0.4668(14) 0.1212(6) 0.0567(18) Uani 0.195(14) 1 d D U . A 1
C5 C 0.1878(7) 0.3408(7) 0.3002(6) 0.0446(15) Uani 1 1 d D U . . .
C6B C 0.0891(9) 0.3294(8) 0.2212(7) 0.0620(17) Uani 0.50(2) 1 d D U . B 3
C6A C 0.0962(15) 0.3395(14) 0.2144(11) 0.0620(17) Uani 0.150(15) 1 d D U . B 2
C6 C 0.0891(9) 0.3294(8) 0.2212(7) 0.0620(17) Uani 0.35(2) 1 d D U . B .
C7 C 0.5537(8) 0.0308(7) 0.2035(7) 0.0522(17) Uani 1 1 d . U . . .
C8 C 0.5625(9) -0.0964(8) 0.1521(8) 0.066(2) Uani 1 1 d . U . . .
F13 F 1.1034(6) 0.0585(5) 0.7961(4) 0.0968(16) Uani 1 1 d . U . . .
F14 F 0.9932(7) 0.1722(6) 0.9374(5) 0.127(2) Uani 1 1 d . U . . .
F15 F 0.8609(6) 0.0926(6) 0.8585(6) 0.145(3) Uani 1 1 d . U . . .
O11 O 0.8572(5) 0.3346(5) 0.7828(5) 0.0724(15) Uani 1 1 d . U . . .
H11 H 0.865124 0.401603 0.740815 0.109 Uiso 1 1 calc GR . . . .
O12 O 1.1066(5) 0.2850(4) 0.6866(4) 0.0586(13) Uani 1 1 d . U . . .
C9 C 0.9899(8) 0.2641(7) 0.7594(6) 0.0505(17) Uani 1 1 d . U . . .
C10 C 0.9838(8) 0.1452(8) 0.8396(7) 0.066(2) Uani 1 1 d . U . . .

loop_
_atom_site_aniso_label
_atom_site_aniso_U_11
_atom_site_aniso_U_22
_atom_site_aniso_U_33
_atom_site_aniso_U_23
_atom_site_aniso_U_13
_atom_site_aniso_U_12
Fe1 0.0270(6) 0.0200(7) 0.0392(8) -0.0042(5) -0.0091(5) 0.0034(5)
Fe2 0.0303(4) 0.0233(5) 0.0400(6) -0.0054(4) -0.0096(4) 0.0024(3)
F1 0.062(3) 0.102(4) 0.090(4) 0.030(3) -0.028(3) 0.021(2)
F2 0.049(2) 0.065(3) 0.104(3) -0.031(2) -0.026(2) 0.026(2)
F3 0.049(2) 0.075(3) 0.116(4) -0.018(2) -0.044(2) 0.000(2)
F4B 0.132(8) 0.119(10) 0.072(9) 0.029(7) -0.066(7) -0.031(6)
F4 0.17(4) 0.090(19) 0.045(13) 0.000(12) -0.05(2) -0.020(19)
F4A 0.089(17) 0.08(3) 0.033(14) -0.020(19) -0.015(14) -0.005(16)
F5A 0.069(5) 0.064(6) 0.058(5) 0.006(4) 0.003(4) -0.020(4)
F5B 0.069(5) 0.064(6) 0.058(5) 0.006(4) 0.003(4) -0.020(4)
F5 0.13(2) 0.072(13) 0.08(3) 0.041(13) -0.01(2) -0.007(13)
F6A 0.070(13) 0.062(12) 0.027(17) -0.017(14) 0.000(10) -0.020(10)
F6B 0.196(15) 0.075(6) 0.037(7) -0.023(4) 0.015(8) -0.043(7)
F6 0.075(10) 0.20(4) 0.06(2) 0.04(3) -0.006(13) -0.043(17)
F7 0.064(10) 0.139(11) 0.039(8) 0.024(8) -0.025(7) -0.018(8)
F7A 0.06(2) 0.094(13) 0.11(3) 0.022(17) -0.03(2) 0.002(12)
F7B 0.11(2) 0.102(17) 0.040(8) -0.002(9) -0.011(8) -0.002(14)
F8B 0.073(17) 0.091(8) 0.104(19) -0.020(9) -0.037(12) -0.015(8)
F8A 0.10(2) 0.11(3) 0.060(9) -0.021(16) -0.020(9) -0.04(2)
F8 0.101(14) 0.130(10) 0.150(19) -0.072(12) -0.089(12) 0.015(9)
F9B 0.046(7) 0.086(16) 0.075(15) 0.008(12) -0.035(6) -0.003(9)
F9 0.041(4) 0.089(13) 0.091(9) 0.029(9) -0.025(4) -0.008(6)
F9A 0.08(2) 0.101(18) 0.08(3) 0.02(2) -0.056(19) -0.034(19)
F10 0.115(4) 0.110(4) 0.104(4) -0.065(3) 0.014(3) -0.007(3)
F11 0.223(7) 0.049(3) 0.107(4) -0.025(3) -0.065(4) 0.009(4)
F12 0.103(4) 0.156(6) 0.175(6) -0.070(4) -0.065(4) -0.022(4)
O1 0.028(2) 0.027(2) 0.046(3) -0.0063(19) -0.0110(18) -0.0009(17)
O2 0.043(2) 0.024(2) 0.064(3) -0.0082(19) -0.024(2) 0.0031(18)
O3 0.046(2) 0.031(2) 0.062(3) -0.013(2) -0.023(2) 0.0074(19)
O4 0.050(3) 0.038(3) 0.042(3) -0.0068(19) -0.006(2) -0.003(2)
O5 0.050(2) 0.039(3) 0.042(3) -0.0074(19) -0.002(2) -0.009(2)
O6 0.050(2) 0.041(3) 0.060(3) -0.007(2) -0.025(2) 0.000(2)
O7 0.058(3) 0.041(3) 0.068(3) -0.005(2) -0.025(3) 0.008(2)
O8 0.053(3) 0.035(3) 0.045(3) -0.009(2) -0.014(2) 0.000(2)
O9 0.124(5) 0.064(4) 0.058(4) -0.009(3) -0.013(4) -0.007(4)
O10 0.044(2) 0.027(2) 0.062(3) -0.007(2) -0.009(2) 0.0021(19)
C1 0.033(3) 0.028(3) 0.042(4) 0.001(3) -0.005(3) 0.002(2)
C2 0.039(3) 0.042(4) 0.069(5) -0.004(3) -0.021(3) 0.007(3)
C3 0.037(3) 0.043(4) 0.035(3) -0.004(3) -0.009(3) 0.000(3)
C4A 0.073(4) 0.056(4) 0.037(3) -0.001(3) -0.007(3) -0.016(3)
C4B 0.073(4) 0.056(4) 0.037(3) -0.001(3) -0.007(3) -0.016(3)
C4 0.073(4) 0.056(4) 0.037(3) -0.001(3) -0.007(3) -0.016(3)
C5 0.040(3) 0.047(4) 0.047(4) -0.002(3) -0.013(3) -0.005(3)
C6B 0.055(3) 0.077(5) 0.058(4) 0.002(3) -0.025(3) -0.007(3)
C6A 0.055(3) 0.077(5) 0.058(4) 0.002(3) -0.025(3) -0.007(3)
C6 0.055(3) 0.077(5) 0.058(4) 0.002(3) -0.025(3) -0.007(3)
C7 0.052(4) 0.046(4) 0.057(4) -0.014(3) -0.018(4) 0.008(3)
C8 0.066(4) 0.060(5) 0.075(6) -0.028(4) -0.023(4) -0.003(4)
F13 0.083(3) 0.074(3) 0.109(4) 0.015(3) -0.010(3) 0.014(3)
F14 0.167(6) 0.133(5) 0.066(4) 0.013(3) -0.040(4) 0.033(4)
F15 0.073(3) 0.135(5) 0.219(7) 0.098(5) -0.049(4) -0.037(3)
O11 0.054(3) 0.075(4) 0.068(4) 0.007(3) -0.003(3) 0.017(3)
O12 0.046(3) 0.063(3) 0.057(3) 0.002(2) -0.006(2) -0.004(2)
C9 0.047(3) 0.055(4) 0.045(4) -0.005(3) -0.012(3) 0.005(3)
C10 0.046(4) 0.078(6) 0.063(5) 0.013(4) -0.007(4) 0.004(3)

loop_
_atom_type_symbol
_atom_type_description
_atom_type_scat_dispersion_real
_atom_type_scat_dispersion_imag
_atom_type_scat_source
C C 0.0033 0.0016 'International Tables Vol C Tables 4.2.6.8 and 6.1.1.4'
H H 0.0000 0.0000 'International Tables Vol C Tables 4.2.6.8 and 6.1.1.4'
F F 0.0171 0.0103 'International Tables Vol C Tables 4.2.6.8 and 6.1.1.4'
Fe Fe 0.3463 0.8444 'International Tables Vol C Tables 4.2.6.8 and 6.1.1.4'
O O 0.0106 0.0060 'International Tables Vol C Tables 4.2.6.8 and 6.1.1.4'

loop_
_geom_angle_atom_site_label_1
_geom_angle_atom_site_label_2
_geom_angle_atom_site_label_3
_geom_angle
_geom_angle_site_symmetry_1
_geom_angle_site_symmetry_3
O1 Fe1 O1 180.0 2_666 .
O3 Fe1 O1 83.93(15) . 2_666
O3 Fe1 O1 83.93(15) 2_666 .
O3 Fe1 O1 96.07(15) 2_666 2_666
O3 Fe1 O1 96.07(15) . .
O3 Fe1 O3 180.0 2_666 .
O3 Fe1 O4 88.50(16) . 2_666
O3 Fe1 O4 91.50(16) . .
O3 Fe1 O4 91.50(16) 2_666 2_666
O3 Fe1 O4 88.50(16) 2_666 .
O4 Fe1 O1 90.97(16) . .
O4 Fe1 O1 89.03(16) . 2_666
O4 Fe1 O1 90.97(16) 2_666 2_666
O4 Fe1 O1 89.03(16) 2_666 .
O4 Fe1 O4 180.0(2) . 2_666
O2 Fe2 O1 99.84(15) . .
O2 Fe2 O5 90.14(17) . .
O2 Fe2 O8 85.42(16) . .
O5 Fe2 O1 92.18(15) . .
O5 Fe2 O8 88.98(17) . .
O6 Fe2 O1 89.84(16) . .
O6 Fe2 O2 169.59(17) . .
O6 Fe2 O5 85.63(17) . .
O6 Fe2 O8 84.99(17) . .
O8 Fe2 O1 174.60(14) . .
O10 Fe2 O1 90.17(16) . .
O10 Fe2 O2 88.92(16) . .
O10 Fe2 O5 177.59(17) . .
O10 Fe2 O6 94.92(17) . .
O10 Fe2 O8 88.73(17) . .
Fe1 O1 Fe2 110.58(15) . .
Fe1 O1 H1A 111(2) . .
Fe1 O1 H1B 129(2) . .
Fe2 O1 H1A 122(3) . .
Fe2 O1 H1B 77(2) . .
H1A O1 H1B 104.52(17) . .
C1 O2 Fe2 130.3(4) . .
C1 O3 Fe1 138.2(4) . .
C3 O4 Fe1 136.7(4) . .
C3 O5 Fe2 133.2(4) . .
C5 O6 Fe2 128.2(4) . .
C7 O8 Fe2 129.5(4) . .
C7 O9 H9 109.5 . .
Fe2 O10 H10A 114.0 . .
Fe2 O10 H10B 111.4 . .
H10A O10 H10B 109.1 . .
O2 C1 C2 115.9(5) . .
O3 C1 O2 129.2(5) . .
O3 C1 C2 114.9(5) . .
F1 C2 F2 107.2(6) . .
F1 C2 C1 111.0(5) . .
F2 C2 C1 110.8(6) . .
F3 C2 F1 107.7(6) . .
F3 C2 F2 106.4(5) . .
F3 C2 C1 113.4(5) . .
O4 C3 O5 127.6(6) . .
O4 C3 C4A 117.1(8) . .
O4 C3 C4B 114.7(6) . .
O4 C3 C4 122.7(8) . .
O5 C3 C4A 115.3(7) . .
O5 C3 C4B 117.8(6) . .
O5 C3 C4 109.5(8) . .
F4A C4A C3 111.4(13) . .
F5A C4A F4A 108.4(8) . .
F5A C4A F6A 108.4(8) . .
F5A C4A C3 115.4(18) . .
F6A C4A F4A 108.4(8) . .
F6A C4A C3 104.5(16) . .
F4B C4B F5B 108.3(4) . .
F4B C4B C3 107.9(8) . .
F5B C4B C3 113.1(7) . .
F6B C4B F4B 108.3(4) . .
F6B C4B F5B 108.3(4) . .
F6B C4B C3 110.9(7) . .
F4 C4 F5 105.7(9) . .
F4 C4 F6 105.7(9) . .
F4 C4 C3 119.9(15) . .
F5 C4 C3 111.2(19) . .
F6 C4 F5 105.7(9) . .
F6 C4 C3 107.7(14) . .
O6 C5 C6B 114.8(6) . .
O6 C5 C6A 117.8(8) . .
O7 C5 O6 128.1(6) . .
O7 C5 C6B 117.1(6) . .
O7 C5 C6A 113.9(7) . .
F7B C6B F8B 107.6(9) . .
F7B C6B C5 106.9(16) . .
F8B C6B C5 117.1(17) . .
F9B C6B F7B 107.6(9) . .
F9B C6B F8B 107.6(9) . .
F9B C6B C5 109.7(15) . .
F7A C6A F8A 109.3(10) . .
F7A C6A F9A 109.3(10) . .
F7A C6A C5 111.1(18) . .
F8A C6A F9A 109.3(10) . .
F8A C6A C5 111.7(19) . .
F9A C6A C5 106.0(18) . .
O8 C7 O9 126.6(7) . .
O8 C7 C8 121.7(7) . .
O9 C7 C8 111.7(7) . .
F10 C8 F11 107.1(7) . .
F10 C8 C7 113.1(7) . .
F11 C8 C7 109.8(7) . .
F12 C8 F10 106.1(7) . .
F12 C8 F11 109.0(8) . .
F12 C8 C7 111.6(7) . .
C9 O11 H11 109.5 . .
O11 C9 C10 111.3(6) . .
O12 C9 O11 127.5(6) . .
O12 C9 C10 121.1(6) . .
F13 C10 C9 110.2(6) . .
F14 C10 F13 106.2(7) . .
F14 C10 C9 111.0(7) . .
F15 C10 F13 108.3(8) . .
F15 C10 F14 107.9(8) . .
F15 C10 C9 113.0(6) . .

loop_
_geom_bond_atom_site_label_1
_geom_bond_atom_site_label_2
_geom_bond_distance
_geom_bond_site_symmetry_2
Fe1 O1 2.153(3) 2_666
Fe1 O1 2.153(3) .
Fe1 O3 2.037(4) 2_666
Fe1 O3 2.037(4) .
Fe1 O4 2.047(4) .
Fe1 O4 2.047(4) 2_666
Fe2 O1 2.180(4) .
Fe2 O2 2.066(4) .
Fe2 O5 2.084(4) .
Fe2 O6 2.041(4) .
Fe2 O8 2.141(4) .
Fe2 O10 2.012(4) .
F1 C2 1.310(8) .
F2 C2 1.328(8) .
F3 C2 1.308(7) .
F4B C4B 1.314(5) .
F4 C4 1.336(8) .
F4A C4A 1.313(7) .
F5A C4A 1.313(7) .
F5B C4B 1.314(5) .
F5 C4 1.336(8) .
F6A C4A 1.313(7) .
F6B C4B 1.314(5) .
F6 C4 1.336(8) .
F7A C6A 1.328(15) .
F7B C6B 1.327(13) .
F8B C6B 1.327(13) .
F8A C6A 1.328(15) .
F9B C6B 1.327(13) .
F9A C6A 1.328(15) .
F10 C8 1.293(9) .
F11 C8 1.295(9) .
F12 C8 1.278(8) .
O1 H1A 0.9579(12) .
O1 H1B 0.9579(12) .
O2 C1 1.235(7) .
O3 C1 1.225(6) .
O4 C3 1.230(7) .
O5 C3 1.253(7) .
O6 C5 1.248(7) .
O7 C5 1.227(7) .
O8 C7 1.182(8) .
O9 H9 0.8300 .
O9 C7 1.320(8) .
O10 H10A 0.8686 .
O10 H10B 0.8652 .
C1 C2 1.520(8) .
C3 C4A 1.510(9) .
C3 C4B 1.510(9) .
C3 C4 1.510(9) .
C5 C6B 1.542(9) .
C5 C6A 1.542(9) .
C7 C8 1.505(10) .
F13 C10 1.325(8) .
F14 C10 1.284(9) .
F15 C10 1.275(8) .
O11 H11 0.8300 .
O11 C9 1.297(7) .
O12 C9 1.193(7) .
C9 C10 1.512(10) .

loop_
_geom_torsion_atom_site_label_1
_geom_torsion_atom_site_label_2
_geom_torsion_atom_site_label_3
_geom_torsion_atom_site_label_4
_geom_torsion
Fe1 O3 C1 O2 -10.9(11)
Fe1 O3 C1 C2 170.5(4)
Fe1 O4 C3 O5 -3.0(10)
Fe1 O4 C3 C4A 178.9(6)
Fe1 O4 C3 C4B 176.0(4)
Fe1 O4 C3 C4 170.1(7)
Fe2 O2 C1 O3 7.2(10)
Fe2 O2 C1 C2 -174.2(4)
Fe2 O5 C3 O4 7.1(10)
Fe2 O5 C3 C4A -174.8(6)
Fe2 O5 C3 C4B -171.9(4)
Fe2 O5 C3 C4 -166.8(6)
Fe2 O6 C5 O7 -8.9(10)
Fe2 O6 C5 C6B 170.8(4)
Fe2 O6 C5 C6A 166.2(7)
Fe2 O8 C7 O9 18.4(11)
Fe2 O8 C7 C8 -161.1(5)
O2 C1 C2 F1 -79.1(7)
O2 C1 C2 F2 39.8(8)
O2 C1 C2 F3 159.4(6)
O3 C1 C2 F1 99.7(7)
O3 C1 C2 F2 -141.4(6)
O3 C1 C2 F3 -21.8(8)
O4 C3 C4A F4A -123.5(12)
O4 C3 C4A F5A 0.7(12)
O4 C3 C4A F6A 119.6(10)
O4 C3 C4B F4B -86.4(8)
O4 C3 C4B F5B 33.3(8)
O4 C3 C4B F6B 155.2(7)
O4 C3 C4 F4 -171.2(12)
O4 C3 C4 F5 -47.3(13)
O4 C3 C4 F6 68.1(12)
O5 C3 C4A F4A 58.2(13)
O5 C3 C4A F5A -177.7(10)
O5 C3 C4A F6A -58.7(11)
O5 C3 C4B F4B 92.6(7)
O5 C3 C4B F5B -147.6(6)
O5 C3 C4B F6B -25.8(8)
O5 C3 C4 F4 3.0(14)
O5 C3 C4 F5 126.9(11)
O5 C3 C4 F6 -117.7(10)
O6 C5 C6B F7B -110.5(10)
O6 C5 C6B F8B 10.2(12)
O6 C5 C6B F9B 133.2(10)
O6 C5 C6A F7A 173.3(11)
O6 C5 C6A F8A -64.4(14)
O6 C5 C6A F9A 54.6(13)
O7 C5 C6B F7B 69.3(11)
O7 C5 C6B F8B -170.0(10)
O7 C5 C6B F9B -47.0(11)
O7 C5 C6A F7A -10.9(13)
O7 C5 C6A F8A 111.4(13)
O7 C5 C6A F9A -129.6(11)
O8 C7 C8 F10 -145.9(7)
O8 C7 C8 F11 -26.4(10)
O8 C7 C8 F12 94.5(9)
O9 C7 C8 F10 34.5(10)
O9 C7 C8 F11 154.0(7)
O9 C7 C8 F12 -85.0(9)
O11 C9 C10 F13 162.8(7)
O11 C9 C10 F14 -79.7(8)
O11 C9 C10 F15 41.6(10)
O12 C9 C10 F13 -18.0(11)
O12 C9 C10 F14 99.4(9)
O12 C9 C10 F15 -139.3(8)

loop_
_twin_individual_id
_twin_individual_mass_fraction_refined
1 0.714(10)
2 0.286(10)
